data_1504942
loop_
_publ_author_name
'Ziach, Krzysztof'
'Jurczak, Janusz'

_publ_section_title
;
 Controlling and measuring the equilibration of dynamic combinatorial
 libraries of imines.
;
_journal_issue 22
_journal_name_full 'Organic letters'
_journal_page_first 5159
_journal_page_last 5162
_journal_paper_doi 10.1021/ol802121s
_journal_volume 10
_journal_year 2008
_chemical_formula_sum 'C18.8 H20 Cl N2.35 Na O7'
_chemical_formula_weight 449.31
_chemical_name_systematic
; 
 ? 
;
_space_group_IT_number 14
_symmetry_cell_setting monoclinic
_symmetry_space_group_name_Hall '-P 2yn'
_symmetry_space_group_name_H-M 'P 1 21/n 1'
_atom_sites_solution_hydrogens geom
_atom_sites_solution_primary direct
_atom_sites_solution_secondary difmap
_audit_creation_method SHELXL-97
_cell_angle_alpha 90.00
_cell_angle_beta 99.863(3)
_cell_angle_gamma 90.00
_cell_formula_units_Z 4
_cell_length_a 7.9569(3)
_cell_length_b 17.6067(6)
_cell_length_c 15.1481(5)
_cell_measurement_temperature 100(2)
_cell_volume 2090.80(13)
_computing_cell_refinement
;
CrysAlis RED, Oxford Diffraction Ltd.,
Version 1.171.28cycle2 beta (release 25-10-2005 CrysAlis171 .NET)
(compiled Oct 25 2005,08:50:05)
;
_computing_data_collection
;
CrysAlis CCD, Oxford Diffraction Ltd.,
Version 1.171.28cycle2 beta (release 25-10-2005 CrysAlis171 .NET)
(compiled Oct 25 2005,08:50:05)
;
_computing_data_reduction
;
CrysAlis RED, Oxford Diffraction Ltd.,
Version 1.171.28cycle2 beta (release 25-10-2005 CrysAlis171 .NET)
(compiled Oct 25 2005,08:50:05)
;
_computing_molecular_graphics Diamond
_computing_publication_material SHELXTL-97
_computing_structure_refinement 'SHELXL-97 (Sheldrick, 1997)'
_computing_structure_solution 'SHELXS-97 (Sheldrick, 1990)'
_diffrn_ambient_temperature 100(2)
_diffrn_detector_area_resol_mean 8.6479
_diffrn_measured_fraction_theta_full 0.982
_diffrn_measured_fraction_theta_max 0.946
_diffrn_measurement_device_type KM4CCD
_diffrn_measurement_method 'omega scan'
_diffrn_radiation_monochromator graphite
_diffrn_radiation_source 'fine-focus sealed tube'
_diffrn_radiation_type MoK\a
_diffrn_radiation_wavelength 0.71073
_diffrn_reflns_av_R_equivalents 0.0183
_diffrn_reflns_av_sigmaI/netI 0.0318
_diffrn_reflns_limit_h_max 10
_diffrn_reflns_limit_h_min -9
_diffrn_reflns_limit_k_max 23
_diffrn_reflns_limit_k_min -23
_diffrn_reflns_limit_l_max 20
_diffrn_reflns_limit_l_min -19
_diffrn_reflns_number 24300
_diffrn_reflns_theta_full 28.00
_diffrn_reflns_theta_max 28.65
_diffrn_reflns_theta_min 2.69
_diffrn_standards_decay_% 2
_diffrn_standards_number '1 frame'
_exptl_absorpt_coefficient_mu 0.248
_exptl_absorpt_correction_T_max 0.97
_exptl_absorpt_correction_T_min 0.92
_exptl_absorpt_correction_type multi-scan
_exptl_absorpt_process_details
;
CrysAlis RED, Oxford Diffraction Ltd.,
Version 1.171.28cycle2 beta (release 25-10-2005 CrysAlis171 .NET)
(compiled Oct 25 2005,08:50:05)
Empirical absorption correction using spherical harmonics,
 implemented in SCALE3 ABSPACK scaling algorithm.
;
_exptl_crystal_colour colourless
_exptl_crystal_density_diffrn 1.427
_exptl_crystal_density_method 'not measured'
_exptl_crystal_description prismatic
_exptl_crystal_F_000 933
_exptl_crystal_size_max 0.63
_exptl_crystal_size_mid 0.13
_exptl_crystal_size_min 0.11
_refine_diff_density_max 0.418
_refine_diff_density_min -0.423
_refine_diff_density_rms 0.049
_refine_ls_extinction_method none
_refine_ls_goodness_of_fit_ref 1.012
_refine_ls_hydrogen_treatment refall
_refine_ls_matrix_type full
_refine_ls_number_parameters 374
_refine_ls_number_reflns 5083
_refine_ls_number_restraints 92
_refine_ls_restrained_S_all 1.049
_refine_ls_R_factor_all 0.0526
_refine_ls_R_factor_gt 0.0347
_refine_ls_shift/su_max 0.001
_refine_ls_shift/su_mean 0.000
_refine_ls_structure_factor_coef Fsqd
_refine_ls_weighting_details 'calc w=1/[\s^2^(Fo^2^)+(0.0678P)^2^+0.0000P] where P=(Fo^2^+2Fc^2^)/3'
_refine_ls_weighting_scheme calc
_refine_ls_wR_factor_gt 0.1022
_refine_ls_wR_factor_ref 0.1061
_reflns_number_gt 3588
_reflns_number_total 5083
_reflns_threshold_expression >2sigma(I)
_cod_data_source_file ol802121s_si_001.cif
_cod_data_source_block 1208kz
_cod_depositor_comments
;
The following automatic conversions were performed:

'_symmetry_cell_setting' value 'Monoclinic' changed to 'monoclinic'
according to /home/saulius/struct/CIF-dictionaries/cif_core.dic
dictionary named 'cif_core.dic' version 2.4.1 from 2010-06-29.

Automatic conversion script
Id: cif_fix_values 1715 2011-07-08 13:25:40Z adriana 
;
_cod_original_sg_symbol_H-M P2(1)/n
_cod_original_formula_sum 'C18.80 H20 Cl N2.35 Na O7'
_cod_database_code 1504942

loop_
_symmetry_equiv_pos_as_xyz
'x, y, z'
'-x+1/2, y+1/2, -z+1/2'
'-x, -y, -z'
'x-1/2, -y-1/2, z-1/2'

loop_
_atom_site_label
_atom_site_type_symbol
_atom_site_fract_x
_atom_site_fract_y
_atom_site_fract_z
_atom_site_U_iso_or_equiv
_atom_site_adp_type
_atom_site_occupancy
_atom_site_symmetry_multiplicity
_atom_site_calc_flag
_atom_site_refinement_flags
_atom_site_disorder_assembly
_atom_site_disorder_group
Cl1 Cl 0.64341(5) 0.18040(2) 0.28794(3) 0.03142(13) Uani 1 1 d D . .
O4 O 0.65486(16) 0.26193(7) 0.29613(9) 0.0382(3) Uani 1 1 d U A .
O5A O 0.4780(10) 0.1665(8) 0.3145(9) 0.0373(18) Uani 0.36(2) 1 d PDU A 1
O6A O 0.7839(8) 0.1434(3) 0.3433(5) 0.0531(12) Uani 0.64(2) 1 d PDU A 1
O5B O 0.5117(10) 0.1519(4) 0.3336(6) 0.0485(13) Uani 0.64(2) 1 d PDU A 2
O6B O 0.8176(11) 0.1562(7) 0.3148(11) 0.051(2) Uani 0.36(2) 1 d PDU A 2
O7 O 0.61784(18) 0.15861(9) 0.19597(10) 0.0520(4) Uani 1 1 d . A .
Na1 Na 0.46604(8) 0.27833(3) 0.40902(4) 0.02483(16) Uani 1 1 d . A .
O1 O 0.57388(12) 0.41765(6) 0.40646(7) 0.0197(2) Uani 1 1 d . . .
O2 O 0.24197(12) 0.37748(6) 0.33864(7) 0.0213(2) Uani 1 1 d . . .
O3 O 0.45448(15) 0.20042(7) 0.55292(8) 0.0292(3) Uani 1 1 d . . .
N1 N 0.68784(17) 0.30981(8) 0.52911(9) 0.0271(3) Uani 1 1 d . . .
N2 N 0.18454(17) 0.25038(8) 0.42895(9) 0.0273(3) Uani 1 1 d . . .
C1 C 0.7570(2) 0.37511(10) 0.54018(11) 0.0251(3) Uani 1 1 d . A .
C2 C 0.70193(18) 0.43542(9) 0.47706(10) 0.0215(3) Uani 1 1 d . A .
C3 C 0.7448(2) 0.50982(9) 0.47224(11) 0.0251(3) Uani 1 1 d . . .
C4 C 0.6369(2) 0.54048(9) 0.39563(11) 0.0246(3) Uani 1 1 d . A .
C5 C 0.53551(19) 0.48339(8) 0.35778(10) 0.0207(3) Uani 1 1 d . A .
C6 C 0.40094(19) 0.47760(9) 0.27494(10) 0.0235(3) Uani 1 1 d . . .
C7 C 0.4652(2) 0.42433(11) 0.20630(12) 0.0301(4) Uani 1 1 d . A .
C8 C 0.3683(3) 0.55661(10) 0.23379(13) 0.0320(4) Uani 1 1 d . A .
C9 C 0.23486(19) 0.44682(9) 0.29641(10) 0.0230(3) Uani 1 1 d . A .
C10 C 0.0718(2) 0.47229(10) 0.28019(11) 0.0282(4) Uani 1 1 d . . .
C11 C -0.0296(2) 0.41635(10) 0.31448(11) 0.0281(4) Uani 1 1 d . A .
C12 C 0.07726(18) 0.36004(9) 0.34980(10) 0.0239(3) Uani 1 1 d . A .
C13 C 0.0560(2) 0.29162(10) 0.39940(11) 0.0263(4) Uani 1 1 d . A .
C14 C 0.1647(2) 0.18414(10) 0.48370(13) 0.0341(4) Uani 1 1 d . A .
C15 C 0.2863(2) 0.19080(11) 0.57203(13) 0.0329(4) Uani 1 1 d . A .
C16 C 0.5749(2) 0.22366(11) 0.62869(12) 0.0332(4) Uani 1 1 d . A .
C17 C 0.7349(2) 0.25051(11) 0.59629(13) 0.0347(4) Uani 1 1 d . A .
C1SA C 1.0000 0.0000 0.5000 0.0757(18) Uiso 0.40 2 d SPDU . 3
C2SA C 0.8065(9) 0.0165(5) 0.4704(6) 0.0726(16) Uiso 0.40 1 d PDU B 3
C2SB C 0.6792(11) -0.0025(7) 0.5038(8) 0.0701(19) Uiso 0.25 1 d PDU C 4
C1SB C 0.5000 0.0000 0.5000 0.0798(18) Uiso 0.50 2 d SPDU . 4
C1SC C 0.5627(9) 0.0158(4) 0.4724(5) 0.0652(15) Uiso 0.35 1 d PDU . 5
N1SC N 0.8817(10) 0.0135(5) 0.4781(6) 0.0905(17) Uiso 0.35 1 d PDU D 5
C2SC C 0.7352(12) 0.0096(6) 0.4858(7) 0.0808(19) Uiso 0.35 1 d PDU D 5
H1 H 0.841(2) 0.3872(10) 0.5899(12) 0.031(5) Uiso 1 1 d . . .
H3 H 0.829(2) 0.5372(10) 0.5155(12) 0.029(5) Uiso 1 1 d . . .
H4 H 0.636(2) 0.5903(10) 0.3744(12) 0.028(5) Uiso 1 1 d . . .
H7A H 0.496(2) 0.3722(11) 0.2312(12) 0.030(5) Uiso 1 1 d . . .
H7B H 0.571(2) 0.4482(10) 0.1904(12) 0.033(5) Uiso 1 1 d . . .
H7C H 0.382(2) 0.4216(11) 0.1531(14) 0.037(5) Uiso 1 1 d . . .
H8A H 0.476(3) 0.5769(11) 0.2201(13) 0.038(5) Uiso 1 1 d . . .
H8B H 0.327(3) 0.5909(12) 0.2726(14) 0.048(6) Uiso 1 1 d . . .
H8C H 0.280(3) 0.5539(11) 0.1793(14) 0.040(5) Uiso 1 1 d . . .
H10 H 0.040(2) 0.5197(11) 0.2508(12) 0.029(5) Uiso 1 1 d . . .
H11 H -0.148(2) 0.4172(9) 0.3144(11) 0.023(4) Uiso 1 1 d . . .
H13 H -0.057(2) 0.2826(10) 0.4075(12) 0.028(5) Uiso 1 1 d . . .
H14A H 0.198(2) 0.1409(11) 0.4494(12) 0.031(5) Uiso 1 1 d . . .
H14B H 0.044(3) 0.1765(12) 0.4926(14) 0.051(6) Uiso 1 1 d . . .
H15A H 0.278(2) 0.1479(11) 0.6078(12) 0.031(5) Uiso 1 1 d . . .
H15B H 0.255(2) 0.2346(10) 0.6058(12) 0.028(5) Uiso 1 1 d . . .
H16A H 0.594(2) 0.1808(11) 0.6687(13) 0.035(5) Uiso 1 1 d . . .
H16B H 0.522(2) 0.2651(11) 0.6613(13) 0.034(5) Uiso 1 1 d . . .
H17A H 0.783(2) 0.2086(11) 0.5631(14) 0.041(5) Uiso 1 1 d . . .
H17B H 0.819(2) 0.2690(10) 0.6465(14) 0.033(5) Uiso 1 1 d . . .

loop_
_atom_site_aniso_label
_atom_site_aniso_U_11
_atom_site_aniso_U_22
_atom_site_aniso_U_33
_atom_site_aniso_U_23
_atom_site_aniso_U_13
_atom_site_aniso_U_12
Cl1 0.0211(2) 0.0265(2) 0.0447(3) -0.01338(17) 0.00006(17) 0.00249(15)
O4 0.0384(7) 0.0264(7) 0.0517(8) -0.0106(5) 0.0127(6) 0.0000(5)
O5A 0.027(2) 0.034(4) 0.053(4) -0.010(3) 0.012(2) -0.007(2)
O6A 0.0390(18) 0.0451(19) 0.071(3) 0.0047(17) -0.0016(18) 0.0149(15)
O5B 0.063(2) 0.026(2) 0.060(3) -0.0070(16) 0.022(2) -0.0078(18)
O6B 0.036(3) 0.039(3) 0.071(4) -0.013(3) -0.009(3) 0.013(2)
O7 0.0496(9) 0.0563(9) 0.0508(9) -0.0285(7) 0.0108(7) 0.0010(7)
Na1 0.0209(3) 0.0272(3) 0.0263(4) -0.0013(2) 0.0040(3) -0.0007(2)
O1 0.0182(5) 0.0198(5) 0.0199(5) 0.0004(4) 0.0004(4) -0.0001(4)
O2 0.0163(5) 0.0225(5) 0.0245(6) -0.0022(4) 0.0013(4) 0.0002(4)
O3 0.0305(6) 0.0322(6) 0.0255(6) 0.0011(5) 0.0070(5) -0.0012(5)
N1 0.0233(7) 0.0309(8) 0.0262(7) 0.0067(6) 0.0014(6) 0.0030(6)
N2 0.0245(7) 0.0289(7) 0.0290(8) -0.0016(6) 0.0057(6) -0.0048(6)
C1 0.0185(8) 0.0332(9) 0.0225(8) -0.0015(7) 0.0005(7) -0.0005(6)
C2 0.0160(7) 0.0273(8) 0.0212(8) -0.0039(6) 0.0030(6) -0.0021(6)
C3 0.0203(8) 0.0279(9) 0.0278(9) -0.0063(7) 0.0063(7) -0.0044(6)
C4 0.0248(8) 0.0210(8) 0.0300(9) -0.0005(6) 0.0099(7) -0.0013(6)
C5 0.0199(7) 0.0193(7) 0.0242(8) 0.0017(6) 0.0078(6) 0.0024(6)
C6 0.0242(8) 0.0231(8) 0.0224(8) 0.0018(6) 0.0018(6) 0.0041(6)
C7 0.0319(10) 0.0351(10) 0.0226(9) -0.0032(7) 0.0028(8) 0.0048(8)
C8 0.0356(10) 0.0280(9) 0.0318(10) 0.0070(7) 0.0047(8) 0.0056(8)
C9 0.0232(8) 0.0232(8) 0.0212(8) -0.0024(6) -0.0004(6) 0.0034(6)
C10 0.0237(8) 0.0316(9) 0.0265(9) -0.0050(7) -0.0034(7) 0.0065(7)
C11 0.0185(8) 0.0393(10) 0.0245(9) -0.0096(7) -0.0016(7) 0.0029(7)
C12 0.0153(7) 0.0308(9) 0.0249(8) -0.0107(6) 0.0015(6) -0.0023(6)
C13 0.0193(8) 0.0334(9) 0.0264(9) -0.0097(7) 0.0042(7) -0.0072(7)
C14 0.0322(10) 0.0328(10) 0.0388(11) 0.0005(8) 0.0107(8) -0.0092(8)
C15 0.0367(10) 0.0328(10) 0.0318(10) 0.0032(8) 0.0133(8) -0.0067(8)
C16 0.0379(10) 0.0340(10) 0.0264(9) 0.0088(8) 0.0021(8) 0.0006(8)
C17 0.0318(10) 0.0369(10) 0.0324(10) 0.0122(8) -0.0030(8) 0.0015(8)

loop_
_atom_type_symbol
_atom_type_description
_atom_type_scat_dispersion_real
_atom_type_scat_dispersion_imag
_atom_type_scat_source
C C 0.0033 0.0016 'International Tables Vol C Tables 4.2.6.8 and 6.1.1.4'
H H 0.0000 0.0000 'International Tables Vol C Tables 4.2.6.8 and 6.1.1.4'
N N 0.0061 0.0033 'International Tables Vol C Tables 4.2.6.8 and 6.1.1.4'
O O 0.0106 0.0060 'International Tables Vol C Tables 4.2.6.8 and 6.1.1.4'
Na Na 0.0362 0.0249 'International Tables Vol C Tables 4.2.6.8 and 6.1.1.4'
Cl Cl 0.1484 0.1585 'International Tables Vol C Tables 4.2.6.8 and 6.1.1.4'

loop_
_geom_angle_atom_site_label_1
_geom_angle_atom_site_label_2
_geom_angle_atom_site_label_3
_geom_angle
_geom_angle_site_symmetry_1
_geom_angle_site_symmetry_3
O7 Cl1 O6A 114.5(3) . .
O7 Cl1 O6B 99.5(6) . .
O6A Cl1 O6B 23.7(5) . .
O7 Cl1 O5B 112.4(4) . .
O6A Cl1 O5B 96.9(8) . .
O6B Cl1 O5B 120.3(11) . .
O7 Cl1 O4 110.38(9) . .
O6A Cl1 O4 111.8(2) . .
O6B Cl1 O4 103.1(5) . .
O5B Cl1 O4 110.2(3) . .
O7 Cl1 O5A 103.9(5) . .
O6A Cl1 O5A 114.3(9) . .
O6B Cl1 O5A 137.8(13) . .
O5B Cl1 O5A 17.5(5) . .
O4 Cl1 O5A 100.9(5) . .
O7 Cl1 Na1 137.73(6) . .
O6A Cl1 Na1 107.6(3) . .
O6B Cl1 Na1 121.5(5) . .
O5B Cl1 Na1 57.1(3) . .
O4 Cl1 Na1 53.97(5) . .
O5A Cl1 Na1 52.8(5) . .
Cl1 O4 Na1 97.96(7) . .
Cl1 O5A Na1 98.8(6) . .
Cl1 O5B Na1 94.7(3) . .
N2 Na1 N1 123.20(5) . .
N2 Na1 O5A 92.29(15) . .
N1 Na1 O5A 122.6(3) . .
N2 Na1 O4 139.80(5) . .
N1 Na1 O4 95.56(5) . .
O5A Na1 O4 54.10(18) . .
N2 Na1 O5B 94.94(14) . .
N1 Na1 O5B 113.7(2) . .
O5A Na1 O5B 9.8(3) . .
O4 Na1 O5B 56.02(10) . .
N2 Na1 O3 67.11(5) . .
N1 Na1 O3 66.89(4) . .
O5A Na1 O3 94.4(3) . .
O4 Na1 O3 129.19(5) . .
O5B Na1 O3 86.74(17) . .
N2 Na1 O2 65.94(4) . .
N1 Na1 O2 121.81(5) . .
O5A Na1 O2 113.2(3) . .
O4 Na1 O2 104.50(4) . .
O5B Na1 O2 122.9(2) . .
O3 Na1 O2 125.59(4) . .
N2 Na1 O1 121.38(5) . .
N1 Na1 O1 65.62(4) . .
O5A Na1 O1 134.8(2) . .
O4 Na1 O1 81.90(4) . .
O5B Na1 O1 137.91(10) . .
O3 Na1 O1 124.84(4) . .
O2 Na1 O1 64.15(3) . .
N2 Na1 Cl1 120.53(4) . .
N1 Na1 Cl1 103.54(4) . .
O5A Na1 Cl1 28.41(14) . .
O4 Na1 Cl1 28.07(3) . .
O5B Na1 Cl1 28.25(9) . .
O3 Na1 Cl1 107.15(3) . .
O2 Na1 Cl1 119.51(3) . .
O1 Na1 Cl1 109.75(3) . .
C5 O1 C2 106.89(12) . .
C5 O1 Na1 139.16(9) . .
C2 O1 Na1 113.81(9) . .
C9 O2 C12 106.82(11) . .
C9 O2 Na1 139.49(9) . .
C12 O2 Na1 113.55(9) . .
C16 O3 C15 113.29(13) . .
C16 O3 Na1 114.23(10) . .
C15 O3 Na1 113.79(10) . .
C1 N1 C17 119.99(16) . .
C1 N1 Na1 124.05(11) . .
C17 N1 Na1 115.80(11) . .
C13 N2 C14 119.93(14) . .
C13 N2 Na1 124.00(11) . .
C14 N2 Na1 115.95(11) . .
N1 C1 C2 120.05(15) . .
N1 C1 H1 122.8(11) . .
C2 C1 H1 117.1(11) . .
C3 C2 O1 109.62(13) . .
C3 C2 C1 133.87(15) . .
O1 C2 C1 116.46(13) . .
C2 C3 C4 106.66(14) . .
C2 C3 H3 126.0(10) . .
C4 C3 H3 127.3(10) . .
C5 C4 C3 107.21(14) . .
C5 C4 H4 125.5(11) . .
C3 C4 H4 127.3(11) . .
C4 C5 O1 109.62(14) . .
C4 C5 C6 133.63(14) . .
O1 C5 C6 116.70(13) . .
C5 C6 C9 111.53(12) . .
C5 C6 C8 108.97(14) . .
C9 C6 C8 108.64(13) . .
C5 C6 C7 109.31(13) . .
C9 C6 C7 109.11(14) . .
C8 C6 C7 109.25(14) . .
C6 C7 H7A 112.8(10) . .
C6 C7 H7B 107.0(10) . .
H7A C7 H7B 108.3(14) . .
C6 C7 H7C 109.6(11) . .
H7A C7 H7C 111.0(15) . .
H7B C7 H7C 107.9(15) . .
C6 C8 H8A 108.9(12) . .
C6 C8 H8B 112.5(13) . .
H8A C8 H8B 107.8(17) . .
C6 C8 H8C 110.1(11) . .
H8A C8 H8C 111.4(15) . .
H8B C8 H8C 106.2(16) . .
C10 C9 O2 109.87(14) . .
C10 C9 C6 133.35(15) . .
O2 C9 C6 116.74(12) . .
C9 C10 C11 106.81(15) . .
C9 C10 H10 122.7(10) . .
C11 C10 H10 130.5(10) . .
C12 C11 C10 107.07(14) . .
C12 C11 H11 124.9(10) . .
C10 C11 H11 128.0(10) . .
C11 C12 O2 109.43(14) . .
C11 C12 C13 133.94(15) . .
O2 C12 C13 116.49(13) . .
N2 C13 C12 120.01(14) . .
N2 C13 H13 125.9(11) . .
C12 C13 H13 114.1(11) . .
N2 C14 C15 109.03(14) . .
N2 C14 H14A 104.8(11) . .
C15 C14 H14A 109.8(11) . .
N2 C14 H14B 112.7(12) . .
C15 C14 H14B 111.9(12) . .
H14A C14 H14B 108.4(16) . .
O3 C15 C14 108.01(14) . .
O3 C15 H15A 112.1(11) . .
C14 C15 H15A 110.4(11) . .
O3 C15 H15B 109.9(11) . .
C14 C15 H15B 110.1(11) . .
H15A C15 H15B 106.3(15) . .
O3 C16 C17 108.37(15) . .
O3 C16 H16A 107.2(11) . .
C17 C16 H16A 113.3(11) . .
O3 C16 H16B 108.7(11) . .
C17 C16 H16B 112.2(11) . .
H16A C16 H16B 107.0(16) . .
N1 C17 C16 108.58(15) . .
N1 C17 H17A 104.5(12) . .
C16 C17 H17A 110.4(11) . .
N1 C17 H17B 111.3(11) . .
C16 C17 H17B 110.6(11) . .
H17A C17 H17B 111.3(15) . .
C2SA C1SA C2SA 180.000(1) 3_756 .
C2SB C1SB C2SB 180.0(10) 3_656 .
C2SC C1SC C1SC 129.2(10) . 3_656
N1SC C2SC C1SC 163.9(11) . .

loop_
_geom_bond_atom_site_label_1
_geom_bond_atom_site_label_2
_geom_bond_distance
_geom_bond_site_symmetry_2
Cl1 O7 1.4255(14) .
Cl1 O6A 1.434(4) .
Cl1 O6B 1.441(6) .
Cl1 O5B 1.441(4) .
Cl1 O4 1.4424(12) .
Cl1 O5A 1.462(6) .
Cl1 Na1 3.0357(7) .
O4 Na1 2.4790(14) .
O5A Na1 2.446(13) .
O5B Na1 2.557(7) .
Na1 N2 2.3626(14) .
Na1 N1 2.3731(15) .
Na1 O3 2.5904(13) .
Na1 O2 2.5907(12) .
Na1 O1 2.6012(12) .
O1 C5 1.3783(18) .
O1 C2 1.3808(18) .
O2 C9 1.3750(18) .
O2 C12 1.3843(17) .
O3 C16 1.423(2) .
O3 C15 1.427(2) .
N1 C1 1.273(2) .
N1 C17 1.461(2) .
N2 C13 1.272(2) .
N2 C14 1.455(2) .
C1 C2 1.446(2) .
C1 H1 0.942(19) .
C2 C3 1.359(2) .
C3 C4 1.426(2) .
C3 H3 0.980(18) .
C4 C5 1.353(2) .
C4 H4 0.934(18) .
C5 C6 1.507(2) .
C6 C9 1.514(2) .
C6 C8 1.528(2) .
C6 C7 1.550(2) .
C7 H7A 1.007(19) .
C7 H7B 1.005(19) .
C7 H7C 0.95(2) .
C8 H8A 0.98(2) .
C8 H8B 0.94(2) .
C8 H8C 0.99(2) .
C9 C10 1.355(2) .
C10 C11 1.426(3) .
C10 H10 0.960(19) .
C11 C12 1.355(2) .
C11 H11 0.944(17) .
C12 C13 1.445(2) .
C13 H13 0.943(17) .
C14 C15 1.516(3) .
C14 H14A 0.982(19) .
C14 H14B 1.00(2) .
C15 H15A 0.939(19) .
C15 H15B 0.980(19) .
C16 C17 1.517(3) .
C16 H16A 0.965(19) .
C16 H16B 1.014(19) .
C17 H17A 1.01(2) .
C17 H17B 0.98(2) .
C1SA C2SA 1.555(7) 3_756
C1SA C2SA 1.555(7) .
C2SB C1SB 1.418(8) .
C1SB C2SB 1.418(8) 3_656
C1SC C2SC 1.358(8) .
C1SC C1SC 1.514(15) 3_656
N1SC C2SC 1.193(10) .

loop_
_geom_torsion_atom_site_label_1
_geom_torsion_atom_site_label_2
_geom_torsion_atom_site_label_3
_geom_torsion_atom_site_label_4
_geom_torsion
_geom_torsion_site_symmetry_1
O7 Cl1 O4 Na1 134.90(7) .
O6A Cl1 O4 Na1 -96.4(5) .
O6B Cl1 O4 Na1 -119.6(7) .
O5B Cl1 O4 Na1 10.1(4) .
O5A Cl1 O4 Na1 25.5(5) .
O7 Cl1 O5A Na1 -140.3(3) .
O6A Cl1 O5A Na1 94.2(5) .
O6B Cl1 O5A Na1 97.9(8) .
O5B Cl1 O5A Na1 98(3) .
O4 Cl1 O5A Na1 -25.9(5) .
O7 Cl1 O5B Na1 -133.35(19) .
O6A Cl1 O5B Na1 106.5(3) .
O6B Cl1 O5B Na1 110.0(4) .
O4 Cl1 O5B Na1 -9.7(4) .
O5A Cl1 O5B Na1 -70(2) .
Cl1 O5A Na1 N2 174.1(6) .
Cl1 O5A Na1 N1 -53.3(7) .
Cl1 O5A Na1 O4 18.0(4) .
Cl1 O5A Na1 O5B -79.9(13) .
Cl1 O5A Na1 O3 -118.6(6) .
Cl1 O5A Na1 O2 109.4(6) .
Cl1 O5A Na1 O1 33.4(9) .
Cl1 O4 Na1 N2 -56.88(11) .
Cl1 O4 Na1 N1 108.50(7) .
Cl1 O4 Na1 O5A -18.2(4) .
Cl1 O4 Na1 O5B -6.4(3) .
Cl1 O4 Na1 O3 43.92(9) .
Cl1 O4 Na1 O2 -126.60(6) .
Cl1 O4 Na1 O1 172.85(7) .
Cl1 O5B Na1 N2 156.4(4) .
Cl1 O5B Na1 N1 -73.9(5) .
Cl1 O5B Na1 O5A 81.8(13) .
Cl1 O5B Na1 O4 6.4(3) .
Cl1 O5B Na1 O3 -136.9(5) .
Cl1 O5B Na1 O2 92.0(4) .
Cl1 O5B Na1 O1 5.3(7) .
O7 Cl1 Na1 N2 60.33(11) .
O6A Cl1 Na1 N2 -114.4(4) .
O6B Cl1 Na1 N2 -135.5(8) .
O5B Cl1 Na1 N2 -27.6(5) .
O4 Cl1 Na1 N2 141.13(8) .
O5A Cl1 Na1 N2 -6.8(7) .
O7 Cl1 Na1 N1 -156.93(10) .
O6A Cl1 Na1 N1 28.4(4) .
O6B Cl1 Na1 N1 7.2(8) .
O5B Cl1 Na1 N1 115.2(5) .
O4 Cl1 Na1 N1 -76.13(8) .
O5A Cl1 Na1 N1 135.9(7) .
O7 Cl1 Na1 O5A 67.1(7) .
O6A Cl1 Na1 O5A -107.6(10) .
O6B Cl1 Na1 O5A -128.7(14) .
O5B Cl1 Na1 O5A -20.8(6) .
O4 Cl1 Na1 O5A 147.9(7) .
O7 Cl1 Na1 O4 -80.80(12) .
O6A Cl1 Na1 O4 104.5(4) .
O6B Cl1 Na1 O4 83.3(8) .
O5B Cl1 Na1 O4 -168.7(5) .
O5A Cl1 Na1 O4 -147.9(7) .
O7 Cl1 Na1 O5B 87.9(5) .
O6A Cl1 Na1 O5B -86.8(8) .
O6B Cl1 Na1 O5B -108.0(13) .
O4 Cl1 Na1 O5B 168.7(5) .
O5A Cl1 Na1 O5B 20.8(6) .
O7 Cl1 Na1 O3 133.44(10) .
O6A Cl1 Na1 O3 -41.3(4) .
O6B Cl1 Na1 O3 -62.4(8) .
O5B Cl1 Na1 O3 45.6(5) .
O4 Cl1 Na1 O3 -145.76(8) .
O5A Cl1 Na1 O3 66.3(7) .
O7 Cl1 Na1 O2 -17.54(11) .
O6A Cl1 Na1 O2 167.8(4) .
O6B Cl1 Na1 O2 146.6(8) .
O5B Cl1 Na1 O2 -105.4(5) .
O4 Cl1 Na1 O2 63.26(8) .
O5A Cl1 Na1 O2 -84.7(7) .
O7 Cl1 Na1 O1 -88.32(10) .
O6A Cl1 Na1 O1 97.0(4) .
O6B Cl1 Na1 O1 75.8(8) .
O5B Cl1 Na1 O1 -176.2(5) .
O4 Cl1 Na1 O1 -7.52(7) .
O5A Cl1 Na1 O1 -155.4(7) .
N2 Na1 O1 C5 -60.07(14) .
N1 Na1 O1 C5 -175.39(14) .
O5A Na1 O1 C5 72.1(4) .
O4 Na1 O1 C5 84.70(13) .
O5B Na1 O1 C5 85.6(4) .
O3 Na1 O1 C5 -142.57(12) .
O2 Na1 O1 C5 -25.78(12) .
Cl1 Na1 O1 C5 88.27(13) .
N2 Na1 O1 C2 114.83(9) .
N1 Na1 O1 C2 -0.50(9) .
O5A Na1 O1 C2 -113.0(4) .
O4 Na1 O1 C2 -100.40(9) .
O5B Na1 O1 C2 -99.5(4) .
O3 Na1 O1 C2 32.33(10) .
O2 Na1 O1 C2 149.11(9) .
Cl1 Na1 O1 C2 -96.84(9) .
N2 Na1 O2 C9 174.23(14) .
N1 Na1 O2 C9 58.85(14) .
O5A Na1 O2 C9 -104.1(2) .
O4 Na1 O2 C9 -47.30(14) .
O5B Na1 O2 C9 -105.95(17) .
O3 Na1 O2 C9 141.73(13) .
O1 Na1 O2 C9 26.02(13) .
Cl1 Na1 O2 C9 -73.03(14) .
N2 Na1 O2 C12 -0.74(9) .
N1 Na1 O2 C12 -116.12(9) .
O5A Na1 O2 C12 81.0(2) .
O4 Na1 O2 C12 137.73(9) .
O5B Na1 O2 C12 79.08(14) .
O3 Na1 O2 C12 -33.24(11) .
O1 Na1 O2 C12 -148.95(10) .
Cl1 Na1 O2 C12 112.00(9) .
N2 Na1 O3 C16 -139.43(12) .
N1 Na1 O3 C16 6.29(11) .
O5A Na1 O3 C16 129.9(2) .
O4 Na1 O3 C16 84.06(12) .
O5B Na1 O3 C16 123.8(2) .
O2 Na1 O3 C16 -107.25(11) .
O1 Na1 O3 C16 -26.18(13) .
Cl1 Na1 O3 C16 104.03(11) .
N2 Na1 O3 C15 -7.19(11) .
N1 Na1 O3 C15 138.53(12) .
O5A Na1 O3 C15 -97.8(2) .
O4 Na1 O3 C15 -143.70(11) .
O5B Na1 O3 C15 -103.9(2) .
O2 Na1 O3 C15 24.99(12) .
O1 Na1 O3 C15 106.06(11) .
Cl1 Na1 O3 C15 -123.73(11) .
N2 Na1 N1 C1 -112.26(13) .
O5A Na1 N1 C1 129.4(3) .
O4 Na1 N1 C1 78.97(13) .
O5B Na1 N1 C1 134.18(17) .
O3 Na1 N1 C1 -150.59(14) .
O2 Na1 N1 C1 -31.91(15) .
O1 Na1 N1 C1 0.49(12) .
Cl1 Na1 N1 C1 106.30(13) .
N2 Na1 N1 C17 63.13(14) .
O5A Na1 N1 C17 -55.2(3) .
O4 Na1 N1 C17 -105.64(12) .
O5B Na1 N1 C17 -50.43(17) .
O3 Na1 N1 C17 24.80(11) .
O2 Na1 N1 C17 143.48(11) .
O1 Na1 N1 C17 175.87(13) .
Cl1 Na1 N1 C17 -78.32(12) .
N1 Na1 N2 C13 113.63(13) .
O5A Na1 N2 C13 -114.3(4) .
O4 Na1 N2 C13 -83.85(16) .
O5B Na1 N2 C13 -123.8(3) .
O3 Na1 N2 C13 151.88(14) .
O2 Na1 N2 C13 0.19(12) .
O1 Na1 N2 C13 33.92(15) .
Cl1 Na1 N2 C13 -111.08(13) .
N1 Na1 N2 C14 -62.26(14) .
O5A Na1 N2 C14 69.8(4) .
O4 Na1 N2 C14 100.26(13) .
O5B Na1 N2 C14 60.3(2) .
O3 Na1 N2 C14 -24.01(11) .
O2 Na1 N2 C14 -175.69(13) .
O1 Na1 N2 C14 -141.96(11) .
Cl1 Na1 N2 C14 73.03(13) .
C17 N1 C1 C2 -175.62(14) .
Na1 N1 C1 C2 -0.4(2) .
C5 O1 C2 C3 -0.92(15) .
Na1 O1 C2 C3 -177.43(9) .
C5 O1 C2 C1 177.03(12) .
Na1 O1 C2 C1 0.52(15) .
N1 C1 C2 C3 177.19(16) .
N1 C1 C2 O1 -0.1(2) .
O1 C2 C3 C4 0.82(16) .
C1 C2 C3 C4 -176.63(16) .
C2 C3 C4 C5 -0.41(17) .
C3 C4 C5 O1 -0.16(17) .
C3 C4 C5 C6 -177.34(15) .
C2 O1 C5 C4 0.65(16) .
Na1 O1 C5 C4 175.77(10) .
C2 O1 C5 C6 178.37(12) .
Na1 O1 C5 C6 -6.5(2) .
C4 C5 C6 C9 -126.49(18) .
O1 C5 C6 C9 56.48(17) .
C4 C5 C6 C8 -6.6(2) .
O1 C5 C6 C8 176.41(13) .
C4 C5 C6 C7 112.76(19) .
O1 C5 C6 C7 -64.26(17) .
C12 O2 C9 C10 -0.72(16) .
Na1 O2 C9 C10 -175.90(10) .
C12 O2 C9 C6 -178.78(12) .
Na1 O2 C9 C6 6.0(2) .
C5 C6 C9 C10 126.07(18) .
C8 C6 C9 C10 5.9(2) .
C7 C6 C9 C10 -113.07(19) .
C5 C6 C9 O2 -56.44(17) .
C8 C6 C9 O2 -176.57(13) .
C7 C6 C9 O2 64.42(17) .
O2 C9 C10 C11 0.38(17) .
C6 C9 C10 C11 177.99(16) .
C9 C10 C11 C12 0.12(18) .
C10 C11 C12 O2 -0.57(18) .
C10 C11 C12 C13 174.70(17) .
C9 O2 C12 C11 0.80(16) .
Na1 O2 C12 C11 177.39(10) .
C9 O2 C12 C13 -175.39(13) .
Na1 O2 C12 C13 1.19(16) .
C14 N2 C13 C12 176.11(15) .
Na1 N2 C13 C12 0.4(2) .
C11 C12 C13 N2 -176.12(17) .
O2 C12 C13 N2 -1.1(2) .
C13 N2 C14 C15 -123.93(17) .
Na1 N2 C14 C15 52.13(18) .
C16 O3 C15 C14 167.17(14) .
Na1 O3 C15 C14 34.48(17) .
N2 C14 C15 O3 -55.54(19) .
C15 O3 C16 C17 -166.25(15) .
Na1 O3 C16 C17 -33.77(17) .
C1 N1 C17 C16 123.04(18) .
Na1 N1 C17 C16 -52.55(19) .
O3 C16 C17 N1 55.2(2) .
C1SC C1SC C2SC N1SC 176(4) 3_656
